data_6000222
loop_
_publ_author_name
'Becker, M.'
'Jansen, M.'

_publ_section_title
;
 Synthesis and characterization of rubidium hydrogen cyanamide
;
_journal_issue 11
_journal_name_full 'Zeitschrift f\"ur Naturforschung B'
_journal_page_first 1375
_journal_page_last 1378
_journal_paper_doi 10.1515/znb-1999-1107
_journal_volume 54
_journal_year 1999
_chemical_formula_sum 'C H N2 Rb'
_space_group_name_H-M_alt 'P 21 21 21'
_cell_angle_alpha 90.000
_cell_angle_beta 90.000
_cell_angle_gamma 90.000
_cell_length_a 7.2990
_cell_length_b 9.4350
_cell_length_c 9.4200
_cell_volume 648.72
_cod_database_code 6000222

loop_
_atom_site_label
_atom_site_fract_x
_atom_site_fract_y
_atom_site_fract_z
? ? ? ?
